data_4104664
loop_
_publ_author_name
'Keying Ding'
'Aaron W. Pierpont'
'William W. Brennessel'
'Gudrun Lukat-Rodgers'
'Kenton R. Rodgers'
'Thomas R. Cundari'
'Eckhard Bill'
'Patrick L. Holland'

_publ_section_title
;
 Cobalt-Dinitrogen Complexes with Weakened N-N Bonds
;
_journal_name_full 'Journal of the American Chemical Society'
_journal_page_first 9471
_journal_page_last 9472
_journal_paper_doi 10.1021/ja808783u
_journal_volume 131
_journal_year 2009
_chemical_formula_moiety 'C70 H106 Fe2 N6, 0.5(C5 H12)'
_chemical_formula_sum 'C72.5 H112 Fe2 N6'
_chemical_formula_weight 1179.38
_chemical_name_common holjs14
_chemical_name_systematic
; 
 ? 
;
_space_group_IT_number 2
_symmetry_cell_setting triclinic
_symmetry_space_group_name_Hall '-P 1'
_symmetry_space_group_name_H-M 'P -1'
_atom_sites_solution_hydrogens geom
_atom_sites_solution_primary direct
_atom_sites_solution_secondary difmap
_audit_creation_method SHELXL-97
_cell_angle_alpha 75.075(1)
_cell_angle_beta 73.717(1)
_cell_angle_gamma 68.526(1)
_cell_formula_units_Z 2
_cell_length_a 13.0850(10)
_cell_length_b 13.9206(11)
_cell_length_c 22.1213(18)
_cell_measurement_reflns_used 5054
_cell_measurement_temperature 193(2)
_cell_measurement_theta_max 23.17
_cell_measurement_theta_min 2.26
_cell_volume 3544.8(5)
_computing_cell_refinement 'SAINT (Bruker, 2003)'
_computing_data_collection 'SMART (Bruker, 2003)'
_computing_data_reduction 'SAINT (Bruker, 2003)'
_computing_molecular_graphics 'SHELXTL (Bruker, 2000)'
_computing_publication_material 'SHELXTL (Bruker, 2000)'
_computing_structure_refinement 'SHELXL-97 (Sheldrick, 1997)'
_computing_structure_solution 'SHELXS-97 (Sheldrick, 1997)'
_diffrn_ambient_temperature 193(2)
_diffrn_measured_fraction_theta_full 0.963
_diffrn_measured_fraction_theta_max 0.963
_diffrn_measurement_device_type 'Siemens SMART CCD Platform'
_diffrn_measurement_method 'area detector, \w scans per \f'
_diffrn_radiation_monochromator graphite
_diffrn_radiation_source 'normal-focus sealed tube'
_diffrn_radiation_type MoK\a
_diffrn_radiation_wavelength 0.71073
_diffrn_reflns_av_R_equivalents 0.0310
_diffrn_reflns_av_sigmaI/netI 0.0688
_diffrn_reflns_limit_h_max 14
_diffrn_reflns_limit_h_min -14
_diffrn_reflns_limit_k_max 15
_diffrn_reflns_limit_k_min -15
_diffrn_reflns_limit_l_max 16
_diffrn_reflns_limit_l_min -24
_diffrn_reflns_number 15251
_diffrn_reflns_theta_full 23.29
_diffrn_reflns_theta_max 23.29
_diffrn_reflns_theta_min 1.60
_exptl_absorpt_coefficient_mu 0.451
_exptl_absorpt_correction_T_max 0.9478
_exptl_absorpt_correction_T_min 0.8994
_exptl_absorpt_correction_type multi-scan
_exptl_absorpt_process_details 'SADABS (Blessing, 1995)'
_exptl_crystal_colour 'dark red-brown'
_exptl_crystal_density_diffrn 1.105
_exptl_crystal_description block
_exptl_crystal_F_000 1282
_exptl_crystal_size_max 0.24
_exptl_crystal_size_mid 0.16
_exptl_crystal_size_min 0.12
_refine_diff_density_max 0.546
_refine_diff_density_min -0.379
_refine_diff_density_rms 0.054
_refine_ls_extinction_method none
_refine_ls_goodness_of_fit_ref 1.131
_refine_ls_hydrogen_treatment constr
_refine_ls_matrix_type full
_refine_ls_number_parameters 766
_refine_ls_number_reflns 9861
_refine_ls_number_restraints 5
_refine_ls_restrained_S_all 1.131
_refine_ls_R_factor_all 0.1103
_refine_ls_R_factor_gt 0.0750
_refine_ls_shift/su_max 0.001
_refine_ls_shift/su_mean 0.000
_refine_ls_structure_factor_coef Fsqd
_refine_ls_weighting_details 'calc w=1/[\s^2^(Fo^2^)+(0.0698P)^2^+0.9946P] where P=(Fo^2^+2Fc^2^)/3'
_refine_ls_weighting_scheme calc
_refine_ls_wR_factor_gt 0.1412
_refine_ls_wR_factor_ref 0.1540
_reflns_number_gt 7210
_reflns_number_total 9861
_reflns_threshold_expression >2sigma(I)
_cod_data_source_file ja808783u_si_002_4.cif
_cod_data_source_block LFeNNFeL-revised
_cod_database_code 4104664

loop_
_symmetry_equiv_pos_as_xyz
'x, y, z'
'-x, -y, -z'

loop_
_atom_site_label
_atom_site_type_symbol
_atom_site_fract_x
_atom_site_fract_y
_atom_site_fract_z
_atom_site_U_iso_or_equiv
_atom_site_adp_type
_atom_site_occupancy
_atom_site_symmetry_multiplicity
_atom_site_calc_flag
_atom_site_refinement_flags
_atom_site_disorder_assembly
_atom_site_disorder_group
Fe1 Fe 0.32585(5) 0.41646(5) 0.80227(3) 0.03047(19) Uani 1 1 d . . .
Fe2 Fe 0.15251(5) 0.76173(5) 0.70397(3) 0.0347(2) Uani 1 1 d . . .
N1 N 0.2607(3) 0.5455(3) 0.76536(17) 0.0312(9) Uani 1 1 d . . .
N2 N 0.2170(3) 0.6326(3) 0.74129(18) 0.0342(9) Uani 1 1 d . . .
N11 N 0.3176(3) 0.2788(3) 0.80082(16) 0.0280(8) Uani 1 1 d . . .
N21 N 0.4276(3) 0.3642(3) 0.86238(16) 0.0277(8) Uani 1 1 d . . .
N14 N 0.0084(3) 0.8693(3) 0.72759(17) 0.0341(9) Uani 1 1 d . . .
N24 N 0.2060(3) 0.8454(3) 0.62364(17) 0.0311(9) Uani 1 1 d . . .
C11 C 0.3632(4) 0.0794(3) 0.8341(2) 0.0393(12) Uani 1 1 d . . .
C21 C 0.3692(3) 0.1890(3) 0.8341(2) 0.0321(11) Uani 1 1 d . . .
C31 C 0.4379(4) 0.1863(3) 0.8740(2) 0.0387(12) Uani 1 1 d . . .
H31A H 0.4710 0.1178 0.8955 0.046 Uiso 1 1 calc R . .
C41 C 0.4673(3) 0.2637(3) 0.8885(2) 0.0322(11) Uani 1 1 d . . .
C51 C 0.5412(4) 0.2226(4) 0.9397(2) 0.0410(12) Uani 1 1 d . . .
C61 C 0.4827(4) 0.0052(4) 0.8147(3) 0.0707(18) Uani 1 1 d . . .
H61A H 0.4793 -0.0636 0.8140 0.106 Uiso 1 1 calc R . .
H61B H 0.5271 -0.0022 0.8457 0.106 Uiso 1 1 calc R . .
H61C H 0.5179 0.0342 0.7721 0.106 Uiso 1 1 calc R . .
C71 C 0.2964(4) 0.0736(4) 0.7886(3) 0.0553(15) Uani 1 1 d . . .
H71A H 0.3021 0.0005 0.7914 0.083 Uiso 1 1 calc R . .
H71B H 0.3272 0.1017 0.7446 0.083 Uiso 1 1 calc R . .
H71C H 0.2175 0.1150 0.8007 0.083 Uiso 1 1 calc R . .
C81 C 0.3095(5) 0.0357(4) 0.9016(3) 0.0674(17) Uani 1 1 d . . .
H81A H 0.3093 -0.0350 0.9027 0.101 Uiso 1 1 calc R . .
H81B H 0.2321 0.0813 0.9132 0.101 Uiso 1 1 calc R . .
H81C H 0.3526 0.0331 0.9321 0.101 Uiso 1 1 calc R . .
C91 C 0.5850(5) 0.3000(4) 0.9539(3) 0.0733(18) Uani 1 1 d . . .
H91A H 0.6292 0.2651 0.9871 0.110 Uiso 1 1 calc R . .
H91B H 0.5215 0.3592 0.9687 0.110 Uiso 1 1 calc R . .
H91C H 0.6324 0.3257 0.9149 0.110 Uiso 1 1 calc R . .
C101 C 0.6419(4) 0.1286(4) 0.9221(3) 0.0644(16) Uani 1 1 d . . .
H10A H 0.6881 0.1044 0.9544 0.097 Uiso 1 1 calc R . .
H10B H 0.6865 0.1487 0.8802 0.097 Uiso 1 1 calc R . .
H10C H 0.6158 0.0719 0.9203 0.097 Uiso 1 1 calc R . .
C111 C 0.4688(5) 0.1860(5) 1.0042(3) 0.0738(18) Uani 1 1 d . . .
H11A H 0.5135 0.1596 1.0374 0.111 Uiso 1 1 calc R . .
H11B H 0.4444 0.1301 0.9995 0.111 Uiso 1 1 calc R . .
H11C H 0.4029 0.2453 1.0164 0.111 Uiso 1 1 calc R . .
C12 C 0.2383(3) 0.2949(3) 0.7623(2) 0.0310(11) Uani 1 1 d . . .
C22 C 0.1237(4) 0.3145(4) 0.7919(3) 0.0439(13) Uani 1 1 d . . .
C32 C 0.0493(4) 0.3350(4) 0.7530(3) 0.0676(17) Uani 1 1 d . . .
H32A H -0.0282 0.3476 0.7717 0.081 Uiso 1 1 calc R . .
C42 C 0.0836(5) 0.3378(5) 0.6886(4) 0.0737(18) Uani 1 1 d . . .
H42A H 0.0303 0.3508 0.6634 0.088 Uiso 1 1 calc R . .
C52 C 0.1950(5) 0.3221(4) 0.6597(3) 0.0616(16) Uani 1 1 d . . .
H52A H 0.2178 0.3257 0.6147 0.074 Uiso 1 1 calc R . .
C62 C 0.2748(4) 0.3006(3) 0.6963(2) 0.0366(11) Uani 1 1 d . . .
C72 C 0.0838(4) 0.3145(5) 0.8630(3) 0.0620(16) Uani 1 1 d . . .
H72A H 0.1496 0.2721 0.8833 0.074 Uiso 1 1 calc R . .
C82 C -0.0096(5) 0.2658(5) 0.8952(4) 0.095(2) Uani 1 1 d . . .
H82A H -0.0150 0.2499 0.9416 0.143 Uiso 1 1 calc R . .
H82B H 0.0074 0.2010 0.8792 0.143 Uiso 1 1 calc R . .
H82C H -0.0810 0.3152 0.8854 0.143 Uiso 1 1 calc R . .
C92 C 0.0464(7) 0.4237(6) 0.8776(4) 0.127(3) Uani 1 1 d . . .
H92A H 0.1098 0.4513 0.8632 0.191 Uiso 1 1 calc R . .
H92B H 0.0190 0.4216 0.9238 0.191 Uiso 1 1 calc R . .
H92C H -0.0141 0.4691 0.8554 0.191 Uiso 1 1 calc R . .
C102 C 0.3966(4) 0.2851(4) 0.6642(2) 0.0526(14) Uani 1 1 d . . .
H10D H 0.4420 0.2584 0.6982 0.063 Uiso 1 1 calc R . .
C112 C 0.4426(5) 0.2068(4) 0.6179(3) 0.0749(18) Uani 1 1 d . . .
H11D H 0.4299 0.1403 0.6403 0.112 Uiso 1 1 calc R . .
H11E H 0.5233 0.1949 0.6019 0.112 Uiso 1 1 calc R . .
H11F H 0.4041 0.2350 0.5819 0.112 Uiso 1 1 calc R . .
C122 C 0.4106(5) 0.3919(5) 0.6277(3) 0.078(2) Uani 1 1 d . . .
H12A H 0.3757 0.4437 0.6563 0.117 Uiso 1 1 calc R . .
H12B H 0.3742 0.4153 0.5909 0.117 Uiso 1 1 calc R . .
H12C H 0.4906 0.3842 0.6128 0.117 Uiso 1 1 calc R . .
C13 C 0.4505(3) 0.4533(3) 0.8700(2) 0.0306(10) Uani 1 1 d . . .
C23 C 0.3754(4) 0.5169(3) 0.9132(2) 0.0354(11) Uani 1 1 d . . .
C33 C 0.3930(4) 0.6087(4) 0.9140(2) 0.0440(12) Uani 1 1 d . . .
H33A H 0.3421 0.6527 0.9433 0.053 Uiso 1 1 calc R . .
C43 C 0.4814(4) 0.6380(4) 0.8741(2) 0.0442(13) Uani 1 1 d . . .
H43A H 0.4914 0.7016 0.8752 0.053 Uiso 1 1 calc R . .
C53 C 0.5559(4) 0.5731(4) 0.8319(2) 0.0430(13) Uani 1 1 d . . .
H53A H 0.6184 0.5925 0.8051 0.052 Uiso 1 1 calc R . .
C63 C 0.5429(3) 0.4814(3) 0.8273(2) 0.0323(11) Uani 1 1 d . . .
C73 C 0.2764(4) 0.4880(4) 0.9599(2) 0.0468(13) Uani 1 1 d . . .
H73A H 0.2825 0.4155 0.9570 0.056 Uiso 1 1 calc R . .
C83 C 0.1639(4) 0.5645(5) 0.9427(3) 0.079(2) Uani 1 1 d . . .
H83A H 0.1019 0.5396 0.9697 0.119 Uiso 1 1 calc R . .
H83B H 0.1658 0.5678 0.8977 0.119 Uiso 1 1 calc R . .
H83C H 0.1528 0.6345 0.9500 0.119 Uiso 1 1 calc R . .
C93 C 0.2747(4) 0.4904(4) 1.0282(2) 0.0580(15) Uani 1 1 d . . .
H93A H 0.3461 0.4438 1.0394 0.087 Uiso 1 1 calc R . .
H93B H 0.2131 0.4669 1.0570 0.087 Uiso 1 1 calc R . .
H93C H 0.2637 0.5621 1.0324 0.087 Uiso 1 1 calc R . .
C103 C 0.6225(3) 0.4147(4) 0.7786(2) 0.0415(12) Uani 1 1 d . . .
H10E H 0.6222 0.3410 0.7960 0.050 Uiso 1 1 calc R . .
C113 C 0.5836(5) 0.4473(6) 0.7161(3) 0.095(2) Uani 1 1 d . . .
H11G H 0.5045 0.4518 0.7243 0.142 Uiso 1 1 calc R . .
H11H H 0.6290 0.3953 0.6884 0.142 Uiso 1 1 calc R . .
H11I H 0.5921 0.5158 0.6949 0.142 Uiso 1 1 calc R . .
C123 C 0.7426(4) 0.4144(5) 0.7672(4) 0.091(2) Uani 1 1 d . . .
H12D H 0.7918 0.3644 0.7390 0.137 Uiso 1 1 calc R . .
H12E H 0.7665 0.3939 0.8082 0.137 Uiso 1 1 calc R . .
H12F H 0.7468 0.4848 0.7472 0.137 Uiso 1 1 calc R . .
C14 C -0.1415(4) 1.0494(4) 0.7086(3) 0.0506(14) Uani 1 1 d . . .
C24 C -0.0248(4) 0.9641(3) 0.6926(2) 0.0387(12) Uani 1 1 d . . .
C34 C 0.0443(4) 0.9944(3) 0.6348(2) 0.0446(13) Uani 1 1 d . . .
H34A H 0.0117 1.0638 0.6143 0.054 Uiso 1 1 calc R . .
C44 C 0.1508(3) 0.9440(3) 0.6010(2) 0.0348(11) Uani 1 1 d . . .
C54 C 0.1966(4) 1.0140(3) 0.5399(2) 0.0408(12) Uani 1 1 d . . .
C64 C -0.2189(4) 1.0260(4) 0.7724(3) 0.0630(16) Uani 1 1 d . . .
H64A H -0.2894 1.0842 0.7763 0.095 Uiso 1 1 calc R . .
H64B H -0.1824 1.0173 0.8075 0.095 Uiso 1 1 calc R . .
H64C H -0.2344 0.9613 0.7745 0.095 Uiso 1 1 calc R . .
C74 C -0.2060(5) 1.0643(5) 0.6562(3) 0.080(2) Uani 1 1 d . . .
H74A H -0.2808 1.1155 0.6656 0.120 Uiso 1 1 calc R . .
H74B H -0.2133 0.9971 0.6554 0.120 Uiso 1 1 calc R . .
H74C H -0.1646 1.0897 0.6146 0.120 Uiso 1 1 calc R . .
C84 C -0.1242(5) 1.1522(4) 0.7070(4) 0.099(3) Uani 1 1 d . . .
H84A H -0.1972 1.2048 0.7185 0.148 Uiso 1 1 calc R . .
H84B H -0.0864 1.1765 0.6639 0.148 Uiso 1 1 calc R . .
H84C H -0.0779 1.1417 0.7376 0.148 Uiso 1 1 calc R . .
C94 C 0.1081(4) 1.0701(4) 0.4980(3) 0.0591(15) Uani 1 1 d . . .
H94A H 0.1391 1.1126 0.4596 0.089 Uiso 1 1 calc R . .
H94B H 0.0412 1.1156 0.5223 0.089 Uiso 1 1 calc R . .
H94C H 0.0878 1.0179 0.4856 0.089 Uiso 1 1 calc R . .
C104 C 0.2234(5) 1.0961(4) 0.5624(3) 0.0651(17) Uani 1 1 d . . .
H10F H 0.2507 1.1429 0.5251 0.098 Uiso 1 1 calc R . .
H10G H 0.2814 1.0607 0.5879 0.098 Uiso 1 1 calc R . .
H10H H 0.1554 1.1371 0.5884 0.098 Uiso 1 1 calc R . .
C114 C 0.3024(4) 0.9576(4) 0.4949(2) 0.0550(15) Uani 1 1 d . . .
H11J H 0.3228 1.0085 0.4579 0.083 Uiso 1 1 calc R . .
H11K H 0.2876 0.9041 0.4803 0.083 Uiso 1 1 calc R . .
H11L H 0.3643 0.9241 0.5177 0.083 Uiso 1 1 calc R . .
C15 C -0.0495(3) 0.8300(3) 0.7887(2) 0.0366(12) Uani 1 1 d . . .
C25 C -0.0312(4) 0.8453(4) 0.8447(3) 0.0444(13) Uani 1 1 d . . .
C35 C -0.0828(4) 0.8011(4) 0.9030(3) 0.0600(15) Uani 1 1 d . . .
H35A H -0.0718 0.8117 0.9412 0.072 Uiso 1 1 calc R . .
C45 C -0.1502(5) 0.7419(5) 0.9071(3) 0.0677(17) Uani 1 1 d . . .
H45A H -0.1857 0.7127 0.9477 0.081 Uiso 1 1 calc R . .
C55 C -0.1653(4) 0.7260(4) 0.8527(3) 0.0592(16) Uani 1 1 d . . .
H55A H -0.2114 0.6850 0.8560 0.071 Uiso 1 1 calc R . .
C65 C -0.1155(4) 0.7676(4) 0.7920(2) 0.0411(12) Uani 1 1 d . . .
C75 C 0.0444(4) 0.9085(4) 0.8414(3) 0.0564(15) Uani 1 1 d . . .
H75A H 0.0500 0.9543 0.7984 0.068 Uiso 1 1 calc R . .
C85 C 0.1609(5) 0.8370(5) 0.8473(5) 0.117(3) Uani 1 1 d . . .
H85A H 0.2075 0.8788 0.8468 0.176 Uiso 1 1 calc R . .
H85B H 0.1939 0.7987 0.8114 0.176 Uiso 1 1 calc R . .
H85C H 0.1572 0.7871 0.8876 0.176 Uiso 1 1 calc R . .
C95 C 0.0006(6) 0.9782(6) 0.8910(4) 0.116(3) Uani 1 1 d . . .
H95A H 0.0515 1.0184 0.8852 0.174 Uiso 1 1 calc R . .
H95B H -0.0040 0.9352 0.9337 0.174 Uiso 1 1 calc R . .
H95C H -0.0742 1.0266 0.8863 0.174 Uiso 1 1 calc R . .
C105 C -0.1317(4) 0.7444(4) 0.7326(3) 0.0574(15) Uani 1 1 d . . .
H10I H -0.0940 0.7848 0.6943 0.069 Uiso 1 1 calc R . .
C115 C -0.2560(4) 0.7769(5) 0.7301(3) 0.082(2) Uani 1 1 d . . .
H11M H -0.2915 0.8516 0.7323 0.123 Uiso 1 1 calc R . .
H11N H -0.2937 0.7358 0.7663 0.123 Uiso 1 1 calc R . .
H11O H -0.2623 0.7639 0.6900 0.123 Uiso 1 1 calc R . .
C125 C -0.0768(5) 0.6272(5) 0.7292(3) 0.084(2) Uani 1 1 d . . .
H12G H 0.0021 0.6055 0.7322 0.126 Uiso 1 1 calc R . .
H12H H -0.0813 0.6146 0.6886 0.126 Uiso 1 1 calc R . .
H12I H -0.1163 0.5866 0.7648 0.126 Uiso 1 1 calc R . .
C16 C 0.3121(3) 0.7776(3) 0.5950(2) 0.0314(11) Uani 1 1 d . . .
C26 C 0.4109(4) 0.7698(3) 0.6118(2) 0.0356(11) Uani 1 1 d . . .
C36 C 0.5093(4) 0.6950(4) 0.5896(2) 0.0435(13) Uani 1 1 d . . .
H36A H 0.5769 0.6888 0.6006 0.052 Uiso 1 1 calc R . .
C46 C 0.5112(4) 0.6295(4) 0.5519(2) 0.0475(13) Uani 1 1 d . . .
H46A H 0.5797 0.5784 0.5373 0.057 Uiso 1 1 calc R . .
C56 C 0.4138(4) 0.6377(4) 0.5354(2) 0.0443(12) Uani 1 1 d . . .
H56A H 0.4159 0.5921 0.5093 0.053 Uiso 1 1 calc R . .
C66 C 0.3130(3) 0.7117(3) 0.5563(2) 0.0351(11) Uani 1 1 d . . .
C76 C 0.4122(4) 0.8384(4) 0.6551(2) 0.0455(13) Uani 1 1 d . . .
H76A H 0.3361 0.8917 0.6627 0.055 Uiso 1 1 calc R . .
C86 C 0.4349(5) 0.7731(4) 0.7198(3) 0.0616(16) Uani 1 1 d . . .
H86A H 0.3795 0.7360 0.7389 0.092 Uiso 1 1 calc R . .
H86B H 0.4292 0.8193 0.7482 0.092 Uiso 1 1 calc R . .
H86C H 0.5104 0.7221 0.7138 0.092 Uiso 1 1 calc R . .
C96 C 0.4979(4) 0.8970(4) 0.6247(3) 0.0644(16) Uani 1 1 d . . .
H96A H 0.4813 0.9401 0.5838 0.097 Uiso 1 1 calc R . .
H96B H 0.5735 0.8464 0.6175 0.097 Uiso 1 1 calc R . .
H96C H 0.4937 0.9421 0.6534 0.097 Uiso 1 1 calc R . .
C106 C 0.2056(4) 0.7213(4) 0.5372(3) 0.0482(13) Uani 1 1 d . . .
H10J H 0.1587 0.7968 0.5338 0.058 Uiso 1 1 calc R . .
C116 C 0.2256(5) 0.6908(4) 0.4732(3) 0.0628(16) Uani 1 1 d . . .
H11P H 0.1534 0.7075 0.4614 0.094 Uiso 1 1 calc R . .
H11Q H 0.2651 0.6155 0.4758 0.094 Uiso 1 1 calc R . .
H11R H 0.2711 0.7298 0.4408 0.094 Uiso 1 1 calc R . .
C126 C 0.1379(5) 0.6600(6) 0.5877(3) 0.086(2) Uani 1 1 d . . .
H12J H 0.0681 0.6706 0.5749 0.130 Uiso 1 1 calc R . .
H12K H 0.1201 0.6842 0.6284 0.130 Uiso 1 1 calc R . .
H12L H 0.1815 0.5853 0.5927 0.130 Uiso 1 1 calc R . .
C17 C 0.161(4) 0.378(4) 0.438(4) 0.155(13) Uani 0.50 1 d PD A -1
H17A H 0.2122 0.3821 0.3963 0.233 Uiso 0.50 1 calc PR A -1
H17B H 0.1223 0.3278 0.4417 0.233 Uiso 0.50 1 calc PR A -1
H17C H 0.2035 0.3556 0.4720 0.233 Uiso 0.50 1 calc PR A -1
C27 C 0.082(2) 0.4763(18) 0.4439(9) 0.168(7) Uani 0.50 1 d PD A -1
H27A H 0.0340 0.4956 0.4124 0.201 Uiso 0.50 1 calc PR A -1
H27B H 0.1216 0.5289 0.4339 0.201 Uiso 0.50 1 calc PR A -1
C37 C 0.009(3) 0.479(3) 0.5107(12) 0.114(9) Uani 0.50 1 d PD A -1
H37A H -0.0125 0.4140 0.5258 0.137 Uiso 0.50 1 calc PR A -1
H37B H 0.0524 0.4806 0.5403 0.137 Uiso 0.50 1 calc PR A -1
C47 C -0.096(2) 0.5734(17) 0.5115(11) 0.168(7) Uani 0.50 1 d PD A -1
H47A H -0.0730 0.6372 0.5005 0.201 Uiso 0.50 1 calc PR A -1
H47B H -0.1326 0.5755 0.4774 0.201 Uiso 0.50 1 calc PR A -1
C57 C -0.174(4) 0.578(4) 0.568(4) 0.155(13) Uani 0.50 1 d PD A -1
H57A H -0.1869 0.6425 0.5830 0.233 Uiso 0.50 1 calc PR A -1
H57B H -0.1466 0.5172 0.5998 0.233 Uiso 0.50 1 calc PR A -1
H57C H -0.2447 0.5778 0.5607 0.233 Uiso 0.50 1 calc PR A -1

loop_
_atom_site_aniso_label
_atom_site_aniso_U_11
_atom_site_aniso_U_22
_atom_site_aniso_U_33
_atom_site_aniso_U_23
_atom_site_aniso_U_13
_atom_site_aniso_U_12
Fe1 0.0313(4) 0.0269(4) 0.0327(4) 0.0001(3) -0.0122(3) -0.0080(3)
Fe2 0.0267(4) 0.0250(4) 0.0443(5) 0.0003(3) -0.0027(3) -0.0068(3)
N1 0.033(2) 0.034(2) 0.028(2) -0.0035(18) -0.0044(18) -0.0142(18)
N2 0.033(2) 0.034(2) 0.036(2) -0.0061(19) -0.0005(19) -0.0159(18)
N11 0.0241(19) 0.030(2) 0.030(2) -0.0006(17) -0.0077(17) -0.0109(16)
N21 0.0254(19) 0.028(2) 0.031(2) -0.0036(17) -0.0099(16) -0.0089(16)
N14 0.0260(19) 0.028(2) 0.039(2) -0.0034(18) 0.0022(18) -0.0064(16)
N24 0.0229(19) 0.027(2) 0.040(2) -0.0051(17) -0.0007(17) -0.0089(16)
C11 0.043(3) 0.027(3) 0.050(3) -0.001(2) -0.016(2) -0.012(2)
C21 0.025(2) 0.032(3) 0.035(3) 0.004(2) -0.007(2) -0.010(2)
C31 0.042(3) 0.026(3) 0.043(3) 0.004(2) -0.020(2) -0.003(2)
C41 0.030(2) 0.033(3) 0.030(3) 0.002(2) -0.009(2) -0.009(2)
C51 0.042(3) 0.043(3) 0.036(3) -0.003(2) -0.017(2) -0.007(2)
C61 0.051(3) 0.046(3) 0.120(6) -0.026(3) -0.017(4) -0.013(3)
C71 0.063(3) 0.035(3) 0.076(4) -0.006(3) -0.024(3) -0.020(3)
C81 0.076(4) 0.053(4) 0.076(4) 0.017(3) -0.023(3) -0.037(3)
C91 0.084(4) 0.066(4) 0.079(5) -0.017(3) -0.053(4) -0.003(3)
C101 0.051(3) 0.068(4) 0.068(4) -0.022(3) -0.032(3) 0.010(3)
C111 0.067(4) 0.098(5) 0.040(4) -0.003(3) -0.016(3) -0.011(4)
C12 0.032(3) 0.023(2) 0.038(3) -0.002(2) -0.010(2) -0.0094(19)
C22 0.026(3) 0.048(3) 0.059(4) -0.015(3) -0.011(3) -0.008(2)
C32 0.033(3) 0.076(4) 0.099(5) -0.025(4) -0.025(3) -0.007(3)
C42 0.065(4) 0.087(5) 0.089(5) -0.020(4) -0.048(4) -0.018(3)
C52 0.080(4) 0.074(4) 0.046(4) -0.012(3) -0.025(3) -0.031(3)
C62 0.044(3) 0.037(3) 0.033(3) -0.007(2) -0.010(2) -0.015(2)
C72 0.029(3) 0.090(5) 0.059(4) -0.022(3) 0.007(3) -0.016(3)
C82 0.074(4) 0.088(5) 0.109(6) -0.022(4) 0.024(4) -0.038(4)
C92 0.150(7) 0.144(7) 0.108(6) -0.081(6) 0.076(6) -0.105(6)
C102 0.052(3) 0.074(4) 0.034(3) -0.015(3) 0.004(3) -0.026(3)
C112 0.086(4) 0.068(4) 0.064(4) -0.022(3) 0.014(4) -0.031(3)
C122 0.101(5) 0.085(5) 0.062(4) -0.030(4) 0.018(4) -0.060(4)
C13 0.035(3) 0.027(2) 0.031(3) -0.001(2) -0.016(2) -0.008(2)
C23 0.035(3) 0.039(3) 0.031(3) -0.007(2) -0.007(2) -0.011(2)
C33 0.045(3) 0.053(3) 0.038(3) -0.013(3) -0.008(2) -0.016(3)
C43 0.055(3) 0.039(3) 0.052(3) -0.011(3) -0.021(3) -0.021(3)
C53 0.037(3) 0.050(3) 0.050(3) -0.005(3) -0.013(3) -0.022(2)
C63 0.027(2) 0.033(3) 0.039(3) -0.004(2) -0.013(2) -0.008(2)
C73 0.052(3) 0.048(3) 0.041(3) -0.019(3) 0.007(3) -0.022(3)
C83 0.042(3) 0.142(6) 0.050(4) -0.013(4) -0.003(3) -0.034(4)
C93 0.056(3) 0.072(4) 0.039(3) -0.010(3) 0.000(3) -0.019(3)
C103 0.031(3) 0.044(3) 0.052(3) -0.013(3) -0.005(2) -0.015(2)
C113 0.071(4) 0.135(6) 0.057(4) -0.049(4) -0.007(4) 0.009(4)
C123 0.035(3) 0.121(6) 0.139(7) -0.077(5) 0.009(4) -0.033(4)
C14 0.041(3) 0.039(3) 0.051(4) -0.006(3) -0.001(3) 0.005(2)
C24 0.030(3) 0.030(3) 0.049(3) -0.007(2) -0.006(2) -0.004(2)
C34 0.041(3) 0.023(3) 0.053(3) 0.000(2) -0.001(3) -0.002(2)
C44 0.030(2) 0.025(3) 0.044(3) -0.002(2) -0.003(2) -0.008(2)
C54 0.042(3) 0.032(3) 0.043(3) 0.004(2) -0.004(2) -0.015(2)
C64 0.040(3) 0.063(4) 0.062(4) -0.015(3) 0.003(3) 0.004(3)
C74 0.048(3) 0.085(5) 0.067(4) 0.001(4) -0.006(3) 0.012(3)
C84 0.079(5) 0.044(4) 0.142(7) -0.035(4) 0.022(4) -0.005(3)
C94 0.047(3) 0.061(4) 0.052(4) 0.009(3) -0.009(3) -0.011(3)
C104 0.078(4) 0.042(3) 0.077(4) 0.007(3) -0.009(3) -0.038(3)
C114 0.046(3) 0.050(3) 0.052(4) 0.010(3) 0.004(3) -0.018(3)
C15 0.027(2) 0.033(3) 0.043(3) -0.004(2) 0.002(2) -0.011(2)
C25 0.032(3) 0.048(3) 0.049(4) -0.010(3) -0.001(2) -0.014(2)
C35 0.054(3) 0.083(4) 0.041(4) -0.013(3) -0.003(3) -0.024(3)
C45 0.055(4) 0.091(5) 0.049(4) 0.000(3) 0.012(3) -0.038(3)
C55 0.044(3) 0.068(4) 0.068(4) -0.003(3) 0.003(3) -0.037(3)
C65 0.029(2) 0.045(3) 0.047(3) -0.002(2) -0.003(2) -0.016(2)
C75 0.054(3) 0.061(4) 0.064(4) -0.024(3) -0.003(3) -0.027(3)
C85 0.044(4) 0.104(6) 0.233(10) -0.073(6) -0.019(5) -0.033(4)
C95 0.082(5) 0.132(7) 0.168(8) -0.101(6) -0.009(5) -0.036(5)
C105 0.046(3) 0.070(4) 0.066(4) -0.014(3) -0.010(3) -0.029(3)
C115 0.051(4) 0.108(5) 0.106(6) -0.030(4) -0.021(4) -0.033(4)
C125 0.076(4) 0.094(5) 0.099(6) -0.034(4) -0.014(4) -0.039(4)
C16 0.026(2) 0.026(2) 0.035(3) -0.001(2) 0.001(2) -0.0083(19)
C26 0.030(3) 0.033(3) 0.037(3) 0.001(2) -0.004(2) -0.009(2)
C36 0.030(3) 0.048(3) 0.045(3) -0.005(3) -0.003(2) -0.008(2)
C46 0.036(3) 0.042(3) 0.044(3) -0.010(3) 0.006(2) 0.001(2)
C56 0.043(3) 0.043(3) 0.041(3) -0.012(2) 0.002(2) -0.013(2)
C66 0.028(2) 0.034(3) 0.037(3) -0.005(2) 0.003(2) -0.011(2)
C76 0.033(3) 0.048(3) 0.058(4) -0.013(3) -0.008(2) -0.013(2)
C86 0.071(4) 0.073(4) 0.054(4) -0.014(3) -0.017(3) -0.032(3)
C96 0.052(3) 0.060(4) 0.088(5) -0.003(3) -0.015(3) -0.031(3)
C106 0.037(3) 0.051(3) 0.061(4) -0.019(3) -0.009(3) -0.014(2)
C116 0.065(4) 0.070(4) 0.056(4) -0.006(3) -0.021(3) -0.021(3)
C126 0.086(5) 0.141(6) 0.064(4) -0.013(4) -0.006(4) -0.082(5)
C17 0.077(10) 0.18(4) 0.21(2) -0.08(3) 0.003(11) -0.039(15)
C27 0.204(19) 0.173(19) 0.107(14) -0.043(13) -0.090(14) 0.018(14)
C37 0.120(18) 0.11(3) 0.10(2) -0.039(17) -0.041(17) 0.004(18)
C47 0.204(19) 0.173(19) 0.107(14) -0.043(13) -0.090(14) 0.018(14)
C57 0.077(10) 0.18(4) 0.21(2) -0.08(3) 0.003(11) -0.039(15)

loop_
_atom_type_symbol
_atom_type_description
_atom_type_scat_dispersion_real
_atom_type_scat_dispersion_imag
_atom_type_scat_source
C C 0.0033 0.0016 'International Tables Vol C Tables 4.2.6.8 and 6.1.1.4'
H H 0.0000 0.0000 'International Tables Vol C Tables 4.2.6.8 and 6.1.1.4'
N N 0.0061 0.0033 'International Tables Vol C Tables 4.2.6.8 and 6.1.1.4'
Fe Fe 0.3463 0.8444 'International Tables Vol C Tables 4.2.6.8 and 6.1.1.4'

loop_
_geom_angle_atom_site_label_1
_geom_angle_atom_site_label_2
_geom_angle_atom_site_label_3
_geom_angle
N1 Fe1 N21 131.00(15)
N1 Fe1 N11 133.02(15)
N21 Fe1 N11 95.93(14)
N2 Fe2 N24 130.58(15)
N2 Fe2 N14 133.26(15)
N24 Fe2 N14 96.16(14)
N2 N1 Fe1 179.1(3)
N1 N2 Fe2 178.9(3)
C21 N11 C12 126.6(3)
C21 N11 Fe1 125.0(3)
C12 N11 Fe1 108.1(2)
C41 N21 C13 128.8(3)
C41 N21 Fe1 124.5(3)
C13 N21 Fe1 106.7(2)
C24 N14 C15 127.1(4)
C24 N14 Fe2 124.2(3)
C15 N14 Fe2 108.7(3)
C44 N24 C16 128.8(4)
C44 N24 Fe2 125.3(3)
C16 N24 Fe2 105.9(3)
C81 C11 C61 109.5(4)
C81 C11 C71 106.4(4)
C61 C11 C71 105.4(4)
C81 C11 C21 108.8(4)
C61 C11 C21 109.1(4)
C71 C11 C21 117.3(4)
N11 C21 C31 120.5(4)
N11 C21 C11 125.9(4)
C31 C21 C11 113.6(4)
C41 C31 C21 133.3(4)
C41 C31 H31A 113.4
C21 C31 H31A 113.4
N21 C41 C31 120.8(4)
N21 C41 C51 124.7(4)
C31 C41 C51 114.3(4)
C91 C51 C101 107.5(4)
C91 C51 C111 105.3(5)
C101 C51 C111 107.9(4)
C91 C51 C41 117.4(4)
C101 C51 C41 110.5(4)
C111 C51 C41 107.7(4)
C11 C61 H61A 109.5
C11 C61 H61B 109.5
H61A C61 H61B 109.5
C11 C61 H61C 109.5
H61A C61 H61C 109.5
H61B C61 H61C 109.5
C11 C71 H71A 109.5
C11 C71 H71B 109.5
H71A C71 H71B 109.5
C11 C71 H71C 109.5
H71A C71 H71C 109.5
H71B C71 H71C 109.5
C11 C81 H81A 109.5
C11 C81 H81B 109.5
H81A C81 H81B 109.5
C11 C81 H81C 109.5
H81A C81 H81C 109.5
H81B C81 H81C 109.5
C51 C91 H91A 109.5
C51 C91 H91B 109.5
H91A C91 H91B 109.5
C51 C91 H91C 109.5
H91A C91 H91C 109.5
H91B C91 H91C 109.5
C51 C101 H10A 109.5
C51 C101 H10B 109.5
H10A C101 H10B 109.5
C51 C101 H10C 109.5
H10A C101 H10C 109.5
H10B C101 H10C 109.5
C51 C111 H11A 109.5
C51 C111 H11B 109.5
H11A C111 H11B 109.5
C51 C111 H11C 109.5
H11A C111 H11C 109.5
H11B C111 H11C 109.5
C62 C12 C22 121.6(4)
C62 C12 N11 119.3(4)
C22 C12 N11 118.8(4)
C32 C22 C12 117.2(5)
C32 C22 C72 121.4(5)
C12 C22 C72 121.3(4)
C42 C32 C22 122.1(5)
C42 C32 H32A 118.9
C22 C32 H32A 118.9
C32 C42 C52 120.4(5)
C32 C42 H42A 119.8
C52 C42 H42A 119.8
C42 C52 C62 120.4(5)
C42 C52 H52A 119.8
C62 C52 H52A 119.8
C12 C62 C52 118.1(4)
C12 C62 C102 121.7(4)
C52 C62 C102 120.1(5)
C92 C72 C22 111.2(5)
C92 C72 C82 108.9(5)
C22 C72 C82 114.8(5)
C92 C72 H72A 107.2
C22 C72 H72A 107.2
C82 C72 H72A 107.2
C72 C82 H82A 109.5
C72 C82 H82B 109.5
H82A C82 H82B 109.5
C72 C82 H82C 109.5
H82A C82 H82C 109.5
H82B C82 H82C 109.5
C72 C92 H92A 109.5
C72 C92 H92B 109.5
H92A C92 H92B 109.5
C72 C92 H92C 109.5
H92A C92 H92C 109.5
H92B C92 H92C 109.5
C62 C102 C112 113.3(4)
C62 C102 C122 109.3(4)
C112 C102 C122 109.2(4)
C62 C102 H10D 108.3
C112 C102 H10D 108.3
C122 C102 H10D 108.3
C102 C112 H11D 109.5
C102 C112 H11E 109.5
H11D C112 H11E 109.5
C102 C112 H11F 109.5
H11D C112 H11F 109.5
H11E C112 H11F 109.5
C102 C122 H12A 109.5
C102 C122 H12B 109.5
H12A C122 H12B 109.5
C102 C122 H12C 109.5
H12A C122 H12C 109.5
H12B C122 H12C 109.5
C23 C13 C63 121.3(4)
C23 C13 N21 119.8(4)
C63 C13 N21 118.4(4)
C33 C23 C13 118.3(4)
C33 C23 C73 119.3(4)
C13 C23 C73 122.4(4)
C43 C33 C23 122.0(5)
C43 C33 H33A 119.0
C23 C33 H33A 119.0
C33 C43 C53 118.8(4)
C33 C43 H43A 120.6
C53 C43 H43A 120.6
C63 C53 C43 122.7(4)
C63 C53 H53A 118.7
C43 C53 H53A 118.7
C53 C63 C13 116.8(4)
C53 C63 C103 121.6(4)
C13 C63 C103 121.6(4)
C93 C73 C23 112.0(4)
C93 C73 C83 108.5(4)
C23 C73 C83 110.6(4)
C93 C73 H73A 108.6
C23 C73 H73A 108.6
C83 C73 H73A 108.6
C73 C83 H83A 109.5
C73 C83 H83B 109.5
H83A C83 H83B 109.5
C73 C83 H83C 109.5
H83A C83 H83C 109.5
H83B C83 H83C 109.5
C73 C93 H93A 109.5
C73 C93 H93B 109.5
H93A C93 H93B 109.5
C73 C93 H93C 109.5
H93A C93 H93C 109.5
H93B C93 H93C 109.5
C113 C103 C63 111.6(4)
C113 C103 C123 110.2(5)
C63 C103 C123 112.7(4)
C113 C103 H10E 107.3
C63 C103 H10E 107.3
C123 C103 H10E 107.3
C103 C113 H11G 109.5
C103 C113 H11H 109.5
H11G C113 H11H 109.5
C103 C113 H11I 109.5
H11G C113 H11I 109.5
H11H C113 H11I 109.5
C103 C123 H12D 109.5
C103 C123 H12E 109.5
H12D C123 H12E 109.5
C103 C123 H12F 109.5
H12D C123 H12F 109.5
H12E C123 H12F 109.5
C84 C14 C64 107.1(5)
C84 C14 C74 109.2(5)
C64 C14 C74 106.2(4)
C84 C14 C24 109.6(4)
C64 C14 C24 117.3(4)
C74 C14 C24 107.2(4)
N14 C24 C34 120.9(4)
N14 C24 C14 125.2(4)
C34 C24 C14 113.9(4)
C44 C34 C24 133.8(4)
C44 C34 H34A 113.1
C24 C34 H34A 113.1
N24 C44 C34 119.8(4)
N24 C44 C54 125.6(4)
C34 C44 C54 114.6(4)
C104 C54 C114 108.0(4)
C104 C54 C94 109.3(4)
C114 C54 C94 105.0(4)
C104 C54 C44 107.1(4)
C114 C54 C44 116.4(4)
C94 C54 C44 110.9(4)
C14 C64 H64A 109.5
C14 C64 H64B 109.5
H64A C64 H64B 109.5
C14 C64 H64C 109.5
H64A C64 H64C 109.5
H64B C64 H64C 109.5
C14 C74 H74A 109.5
C14 C74 H74B 109.5
H74A C74 H74B 109.5
C14 C74 H74C 109.5
H74A C74 H74C 109.5
H74B C74 H74C 109.5
C14 C84 H84A 109.5
C14 C84 H84B 109.5
H84A C84 H84B 109.5
C14 C84 H84C 109.5
H84A C84 H84C 109.5
H84B C84 H84C 109.5
C54 C94 H94A 109.5
C54 C94 H94B 109.5
H94A C94 H94B 109.5
C54 C94 H94C 109.5
H94A C94 H94C 109.5
H94B C94 H94C 109.5
C54 C104 H10F 109.5
C54 C104 H10G 109.5
H10F C104 H10G 109.5
C54 C104 H10H 109.5
H10F C104 H10H 109.5
H10G C104 H10H 109.5
C54 C114 H11J 109.5
C54 C114 H11K 109.5
H11J C114 H11K 109.5
C54 C114 H11L 109.5
H11J C114 H11L 109.5
H11K C114 H11L 109.5
C25 C15 C65 120.6(4)
C25 C15 N14 119.7(4)
C65 C15 N14 119.4(4)
C35 C25 C15 118.5(4)
C35 C25 C75 120.5(5)
C15 C25 C75 121.0(4)
C25 C35 C45 121.5(5)
C25 C35 H35A 119.2
C45 C35 H35A 119.2
C55 C45 C35 119.3(5)
C55 C45 H45A 120.3
C35 C45 H45A 120.3
C45 C55 C65 122.5(5)
C45 C55 H55A 118.8
C65 C55 H55A 118.8
C55 C65 C15 117.4(5)
C55 C65 C105 120.5(4)
C15 C65 C105 122.1(4)
C95 C75 C85 109.2(5)
C95 C75 C25 113.7(5)
C85 C75 C25 110.6(4)
C95 C75 H75A 107.7
C85 C75 H75A 107.7
C25 C75 H75A 107.7
C75 C85 H85A 109.5
C75 C85 H85B 109.5
H85A C85 H85B 109.5
C75 C85 H85C 109.5
H85A C85 H85C 109.5
H85B C85 H85C 109.5
C75 C95 H95A 109.5
C75 C95 H95B 109.5
H95A C95 H95B 109.5
C75 C95 H95C 109.5
H95A C95 H95C 109.5
H95B C95 H95C 109.5
C65 C105 C115 112.4(4)
C65 C105 C125 110.4(5)
C115 C105 C125 109.1(5)
C65 C105 H10I 108.3
C115 C105 H10I 108.3
C125 C105 H10I 108.3
C105 C115 H11M 109.5
C105 C115 H11N 109.5
H11M C115 H11N 109.5
C105 C115 H11O 109.5
H11M C115 H11O 109.5
H11N C115 H11O 109.5
C105 C125 H12G 109.5
C105 C125 H12H 109.5
H12G C125 H12H 109.5
C105 C125 H12I 109.5
H12G C125 H12I 109.5
H12H C125 H12I 109.5
C26 C16 C66 120.9(4)
C26 C16 N24 119.8(4)
C66 C16 N24 118.9(4)
C36 C26 C16 118.4(4)
C36 C26 C76 119.4(4)
C16 C26 C76 122.2(4)
C46 C36 C26 121.3(5)
C46 C36 H36A 119.3
C26 C36 H36A 119.3
C36 C46 C56 120.1(4)
C36 C46 H46A 120.0
C56 C46 H46A 120.0
C46 C56 C66 120.9(5)
C46 C56 H56A 119.6
C66 C56 H56A 119.6
C56 C66 C16 118.4(4)
C56 C66 C106 120.6(4)
C16 C66 C106 120.9(4)
C26 C76 C86 110.6(4)
C26 C76 C96 112.3(4)
C86 C76 C96 110.2(4)
C26 C76 H76A 107.9
C86 C76 H76A 107.9
C96 C76 H76A 107.9
C76 C86 H86A 109.5
C76 C86 H86B 109.5
H86A C86 H86B 109.5
C76 C86 H86C 109.5
H86A C86 H86C 109.5
H86B C86 H86C 109.5
C76 C96 H96A 109.5
C76 C96 H96B 109.5
H96A C96 H96B 109.5
C76 C96 H96C 109.5
H96A C96 H96C 109.5
H96B C96 H96C 109.5
C126 C106 C116 110.0(4)
C126 C106 C66 111.6(4)
C116 C106 C66 113.8(4)
C126 C106 H10J 107.0
C116 C106 H10J 107.0
C66 C106 H10J 107.0
C106 C116 H11P 109.5
C106 C116 H11Q 109.5
H11P C116 H11Q 109.5
C106 C116 H11R 109.5
H11P C116 H11R 109.5
H11Q C116 H11R 109.5
C106 C126 H12J 109.5
C106 C126 H12K 109.5
H12J C126 H12K 109.5
C106 C126 H12L 109.5
H12J C126 H12L 109.5
H12K C126 H12L 109.5
C17 C27 C37 112(3)
C17 C27 H27A 109.2
C37 C27 H27A 109.2
C17 C27 H27B 109.2
C37 C27 H27B 109.2
H27A C27 H27B 107.9
C47 C37 C27 111.2(16)
C47 C37 H37A 109.4
C27 C37 H37A 109.4
C47 C37 H37B 109.4
C27 C37 H37B 109.4
H37A C37 H37B 108.0
C57 C47 C37 116(4)
C57 C47 H47A 108.2
C37 C47 H47A 108.2
C57 C47 H47B 108.2
C37 C47 H47B 108.2
H47A C47 H47B 107.3

loop_
_geom_bond_atom_site_label_1
_geom_bond_atom_site_label_2
_geom_bond_distance
Fe1 N1 1.770(4)
Fe1 N21 1.963(3)
Fe1 N11 1.967(3)
Fe2 N2 1.772(4)
Fe2 N24 1.959(3)
Fe2 N14 1.963(3)
N1 N2 1.189(4)
N11 C21 1.322(5)
N11 C12 1.441(5)
N21 C41 1.334(5)
N21 C13 1.437(5)
N14 C24 1.332(5)
N14 C15 1.431(5)
N24 C44 1.335(5)
N24 C16 1.440(5)
C11 C81 1.533(7)
C11 C61 1.538(7)
C11 C71 1.538(7)
C11 C21 1.558(6)
C21 C31 1.411(6)
C31 C41 1.402(6)
C31 H31A 0.9500
C41 C51 1.555(6)
C51 C91 1.521(7)
C51 C101 1.521(6)
C51 C111 1.553(7)
C61 H61A 0.9800
C61 H61B 0.9800
C61 H61C 0.9800
C71 H71A 0.9800
C71 H71B 0.9800
C71 H71C 0.9800
C81 H81A 0.9800
C81 H81B 0.9800
C81 H81C 0.9800
C91 H91A 0.9800
C91 H91B 0.9800
C91 H91C 0.9800
C101 H10A 0.9800
C101 H10B 0.9800
C101 H10C 0.9800
C111 H11A 0.9800
C111 H11B 0.9800
C111 H11C 0.9800
C12 C62 1.394(6)
C12 C22 1.412(6)
C22 C32 1.381(7)
C22 C72 1.513(7)
C32 C42 1.364(8)
C32 H32A 0.9500
C42 C52 1.377(8)
C42 H42A 0.9500
C52 C62 1.399(7)
C52 H52A 0.9500
C62 C102 1.511(6)
C72 C92 1.508(8)
C72 C82 1.527(7)
C72 H72A 1.0000
C82 H82A 0.9800
C82 H82B 0.9800
C82 H82C 0.9800
C92 H92A 0.9800
C92 H92B 0.9800
C92 H92C 0.9800
C102 C112 1.534(7)
C102 C122 1.547(7)
C102 H10D 1.0000
C112 H11D 0.9800
C112 H11E 0.9800
C112 H11F 0.9800
C122 H12A 0.9800
C122 H12B 0.9800
C122 H12C 0.9800
C13 C23 1.390(6)
C13 C63 1.424(6)
C23 C33 1.385(6)
C23 C73 1.525(6)
C33 C43 1.368(6)
C33 H33A 0.9500
C43 C53 1.384(6)
C43 H43A 0.9500
C53 C63 1.379(6)
C53 H53A 0.9500
C63 C103 1.512(6)
C73 C93 1.513(7)
C73 C83 1.550(7)
C73 H73A 1.0000
C83 H83A 0.9800
C83 H83B 0.9800
C83 H83C 0.9800
C93 H93A 0.9800
C93 H93B 0.9800
C93 H93C 0.9800
C103 C113 1.510(7)
C103 C123 1.519(6)
C103 H10E 1.0000
C113 H11G 0.9800
C113 H11H 0.9800
C113 H11I 0.9800
C123 H12D 0.9800
C123 H12E 0.9800
C123 H12F 0.9800
C14 C84 1.519(7)
C14 C64 1.525(7)
C14 C74 1.547(8)
C14 C24 1.566(6)
C24 C34 1.409(6)
C34 C44 1.401(6)
C34 H34A 0.9500
C44 C54 1.559(6)
C54 C104 1.536(7)
C54 C114 1.536(6)
C54 C94 1.542(7)
C64 H64A 0.9800
C64 H64B 0.9800
C64 H64C 0.9800
C74 H74A 0.9800
C74 H74B 0.9800
C74 H74C 0.9800
C84 H84A 0.9800
C84 H84B 0.9800
C84 H84C 0.9800
C94 H94A 0.9800
C94 H94B 0.9800
C94 H94C 0.9800
C104 H10F 0.9800
C104 H10G 0.9800
C104 H10H 0.9800
C114 H11J 0.9800
C114 H11K 0.9800
C114 H11L 0.9800
C15 C25 1.406(7)
C15 C65 1.410(6)
C25 C35 1.380(7)
C25 C75 1.524(7)
C35 C45 1.383(7)
C35 H35A 0.9500
C45 C55 1.357(8)
C45 H45A 0.9500
C55 C65 1.395(7)
C55 H55A 0.9500
C65 C105 1.517(7)
C75 C95 1.504(8)
C75 C85 1.505(8)
C75 H75A 1.0000
C85 H85A 0.9800
C85 H85B 0.9800
C85 H85C 0.9800
C95 H95A 0.9800
C95 H95B 0.9800
C95 H95C 0.9800
C105 C115 1.534(7)
C105 C125 1.536(7)
C105 H10I 1.0000
C115 H11M 0.9800
C115 H11N 0.9800
C115 H11O 0.9800
C125 H12G 0.9800
C125 H12H 0.9800
C125 H12I 0.9800
C16 C26 1.402(6)
C16 C66 1.404(6)
C26 C36 1.382(6)
C26 C76 1.524(6)
C36 C46 1.375(7)
C36 H36A 0.9500
C46 C56 1.380(7)
C46 H46A 0.9500
C56 C66 1.387(6)
C56 H56A 0.9500
C66 C106 1.529(6)
C76 C86 1.527(7)
C76 C96 1.529(6)
C76 H76A 1.0000
C86 H86A 0.9800
C86 H86B 0.9800
C86 H86C 0.9800
C96 H96A 0.9800
C96 H96B 0.9800
C96 H96C 0.9800
C106 C126 1.506(7)
C106 C116 1.507(7)
C106 H10J 1.0000
C116 H11P 0.9800
C116 H11Q 0.9800
C116 H11R 0.9800
C126 H12J 0.9800
C126 H12K 0.9800
C126 H12L 0.9800
C17 C27 1.39(4)
C17 H17A 0.9800
C17 H17B 0.9800
C17 H17C 0.9800
C27 C37 1.521(9)
C27 H27A 0.9900
C27 H27B 0.9900
C37 C47 1.517(9)
C37 H37A 0.9900
C37 H37B 0.9900
C47 C57 1.37(4)
C47 H47A 0.9900
C47 H47B 0.9900
C57 H57A 0.9800
C57 H57B 0.9800
C57 H57C 0.9800

loop_
_geom_torsion_atom_site_label_1
_geom_torsion_atom_site_label_2
_geom_torsion_atom_site_label_3
_geom_torsion_atom_site_label_4
_geom_torsion
N21 Fe1 N1 N2 -29(21)
N11 Fe1 N1 N2 148(21)
Fe1 N1 N2 Fe2 164(13)
N24 Fe2 N2 N1 -47(16)
N14 Fe2 N2 N1 134(15)
N1 Fe1 N11 C21 -176.8(3)
N21 Fe1 N11 C21 0.9(3)
N1 Fe1 N11 C12 -2.0(4)
N21 Fe1 N11 C12 175.7(3)
N1 Fe1 N21 C41 177.3(3)
N11 Fe1 N21 C41 -0.5(3)
N1 Fe1 N21 C13 -4.1(3)
N11 Fe1 N21 C13 178.1(3)
N2 Fe2 N14 C24 179.2(3)
N24 Fe2 N14 C24 -0.1(4)
N2 Fe2 N14 C15 1.9(4)
N24 Fe2 N14 C15 -177.3(3)
N2 Fe2 N24 C44 -177.9(3)
N14 Fe2 N24 C44 1.3(4)
N2 Fe2 N24 C16 3.9(4)
N14 Fe2 N24 C16 -176.9(3)
C12 N11 C21 C31 -174.7(4)
Fe1 N11 C21 C31 -0.8(6)
C12 N11 C21 C11 5.6(6)
Fe1 N11 C21 C11 179.5(3)
C81 C11 C21 N11 -117.3(5)
C61 C11 C21 N11 123.3(5)
C71 C11 C21 N11 3.5(6)
C81 C11 C21 C31 63.0(5)
C61 C11 C21 C31 -56.4(5)
C71 C11 C21 C31 -176.1(4)
N11 C21 C31 C41 0.2(8)
C11 C21 C31 C41 179.9(5)
C13 N21 C41 C31 -178.2(4)
Fe1 N21 C41 C31 0.1(6)
C13 N21 C41 C51 6.1(7)
Fe1 N21 C41 C51 -175.6(3)
C21 C31 C41 N21 0.2(8)
C21 C31 C41 C51 176.3(5)
N21 C41 C51 C91 -9.2(7)
C31 C41 C51 C91 174.9(4)
N21 C41 C51 C101 -132.9(5)
C31 C41 C51 C101 51.1(5)
N21 C41 C51 C111 109.4(5)
C31 C41 C51 C111 -66.6(5)
C21 N11 C12 C62 -99.1(5)
Fe1 N11 C12 C62 86.1(4)
C21 N11 C12 C22 86.9(5)
Fe1 N11 C12 C22 -87.9(4)
C62 C12 C22 C32 2.8(7)
N11 C12 C22 C32 176.7(4)
C62 C12 C22 C72 -176.3(4)
N11 C12 C22 C72 -2.5(6)
C12 C22 C32 C42 -0.8(8)
C72 C22 C32 C42 178.4(6)
C22 C32 C42 C52 -1.3(10)
C32 C42 C52 C62 1.4(9)
C22 C12 C62 C52 -2.7(7)
N11 C12 C62 C52 -176.6(4)
C22 C12 C62 C102 176.8(4)
N11 C12 C62 C102 3.0(6)
C42 C52 C62 C12 0.6(8)
C42 C52 C62 C102 -179.0(5)
C32 C22 C72 C92 -84.8(7)
C12 C22 C72 C92 94.4(6)
C32 C22 C72 C82 39.5(7)
C12 C22 C72 C82 -141.4(5)
C12 C62 C102 C112 130.5(5)
C52 C62 C102 C112 -49.9(7)
C12 C62 C102 C122 -107.4(5)
C52 C62 C102 C122 72.2(6)
C41 N21 C13 C23 -98.2(5)
Fe1 N21 C13 C23 83.3(4)
C41 N21 C13 C63 89.4(5)
Fe1 N21 C13 C63 -89.1(4)
C63 C13 C23 C33 -0.4(6)
N21 C13 C23 C33 -172.6(4)
C63 C13 C23 C73 -179.4(4)
N21 C13 C23 C73 8.5(6)
C13 C23 C33 C43 -0.1(7)
C73 C23 C33 C43 178.9(4)
C23 C33 C43 C53 -0.6(7)
C33 C43 C53 C63 1.9(7)
C43 C53 C63 C13 -2.3(7)
C43 C53 C63 C103 177.0(4)
C23 C13 C63 C53 1.6(6)
N21 C13 C63 C53 173.8(4)
C23 C13 C63 C103 -177.8(4)
N21 C13 C63 C103 -5.5(6)
C33 C23 C73 C93 -52.3(6)
C13 C23 C73 C93 126.7(5)
C33 C23 C73 C83 68.8(6)
C13 C23 C73 C83 -112.2(5)
C53 C63 C103 C113 -89.3(6)
C13 C63 C103 C113 90.0(6)
C53 C63 C103 C123 35.3(7)
C13 C63 C103 C123 -145.3(5)
C15 N14 C24 C34 176.1(4)
Fe2 N14 C24 C34 -0.6(6)
C15 N14 C24 C14 -6.3(7)
Fe2 N14 C24 C14 176.9(4)
C84 C14 C24 N14 128.4(5)
C64 C14 C24 N14 6.0(7)
C74 C14 C24 N14 -113.2(5)
C84 C14 C24 C34 -53.9(6)
C64 C14 C24 C34 -176.3(5)
C74 C14 C24 C34 64.5(6)
N14 C24 C34 C44 0.3(9)
C14 C24 C34 C44 -177.5(5)
C16 N24 C44 C34 176.0(4)
Fe2 N24 C44 C34 -1.8(6)
C16 N24 C44 C54 -7.2(7)
Fe2 N24 C44 C54 175.0(3)
C24 C34 C44 N24 1.0(9)
C24 C34 C44 C54 -176.1(5)
N24 C44 C54 C104 -107.1(5)
C34 C44 C54 C104 69.9(5)
N24 C44 C54 C114 13.8(7)
C34 C44 C54 C114 -169.2(4)
N24 C44 C54 C94 133.7(5)
C34 C44 C54 C94 -49.3(6)
C24 N14 C15 C25 -88.5(6)
Fe2 N14 C15 C25 88.7(4)
C24 N14 C15 C65 97.8(5)
Fe2 N14 C15 C65 -85.1(4)
C65 C15 C25 C35 -2.5(7)
N14 C15 C25 C35 -176.2(4)
C65 C15 C25 C75 177.2(4)
N14 C15 C25 C75 3.5(6)
C15 C25 C35 C45 0.8(8)
C75 C25 C35 C45 -178.9(5)
C25 C35 C45 C55 0.6(9)
C35 C45 C55 C65 -0.3(9)
C45 C55 C65 C15 -1.4(8)
C45 C55 C65 C105 177.9(5)
C25 C15 C65 C55 2.7(7)
N14 C15 C65 C55 176.4(4)
C25 C15 C65 C105 -176.6(4)
N14 C15 C65 C105 -2.8(6)
C35 C25 C75 C95 -40.2(8)
C15 C25 C75 C95 140.2(6)
C35 C25 C75 C85 83.1(7)
C15 C25 C75 C85 -96.5(6)
C55 C65 C105 C115 56.7(7)
C15 C65 C105 C115 -124.0(5)
C55 C65 C105 C125 -65.3(6)
C15 C65 C105 C125 114.0(5)
C44 N24 C16 C26 95.5(5)
Fe2 N24 C16 C26 -86.4(4)
C44 N24 C16 C66 -91.7(5)
Fe2 N24 C16 C66 86.5(4)
C66 C16 C26 C36 -0.4(6)
N24 C16 C26 C36 172.3(4)
C66 C16 C26 C76 -178.5(4)
N24 C16 C26 C76 -5.8(6)
C16 C26 C36 C46 0.0(7)
C76 C26 C36 C46 178.2(4)
C26 C36 C46 C56 0.2(7)
C36 C46 C56 C66 0.0(7)
C46 C56 C66 C16 -0.4(7)
C46 C56 C66 C106 179.3(4)
C26 C16 C66 C56 0.6(6)
N24 C16 C66 C56 -172.2(4)
C26 C16 C66 C106 -179.1(4)
N24 C16 C66 C106 8.1(6)
C36 C26 C76 C86 -67.6(6)
C16 C26 C76 C86 110.5(5)
C36 C26 C76 C96 55.9(6)
C16 C26 C76 C96 -126.0(5)
C56 C66 C106 C126 95.5(6)
C16 C66 C106 C126 -84.8(6)
C56 C66 C106 C116 -29.7(6)
C16 C66 C106 C116 150.0(4)
C17 C27 C37 C47 -163(4)
C27 C37 C47 C57 173(4)
